data_2000551
loop_
_publ_author_name
'Chinnakali, K.'
'Sivakumar, K.'
'Natarajan, S.'

_publ_section_title
;
 Structure of 7-diethylamino-4-trifluoromethylcoumarin
;
_journal_issue 10
_journal_name_full 'Acta Crystallographica Section C'
_journal_page_first 1859
_journal_page_last 1862
_journal_paper_doi 10.1107/S0108270192000623
_journal_volume 48
_journal_year 1992
_chemical_formula_sum 'C14 H14 F3 N O2'
_chemical_formula_weight 285.26
_space_group_crystal_system triclinic
_space_group_IT_number 2
_space_group_name_Hall '-P 1'
_space_group_name_H-M_alt 'P -1'
_cell_angle_alpha 90.15(2)
_cell_angle_beta 98.72(2)
_cell_angle_gamma 85.49(2)
_cell_formula_units_Z 8
_cell_length_a 14.392(2)
_cell_length_b 18.837(3)
_cell_length_c 10.191(2)
_cell_volume 2722.3(8)
_diffrn_radiation_type Mo
_diffrn_radiation_wavelength 0.71069
_exptl_absorpt_coefficient_mu 1.14
_exptl_crystal_density_diffrn 1.392
_exptl_crystal_density_meas 1.405
_exptl_crystal_F_000 1184
_cod_data_source_file mu0286.cif
_cod_data_source_block mu0286a
_cod_depositor_comments
;
 Updating space group information and adding the symmetry operation list.

 Antanas Vaitkus,
 2018-06-14
;
_cod_original_formula_sum 'C14 H14 F3 N1 O2'
_cod_database_code 2000551

loop_
_space_group_symop_id
_space_group_symop_operation_xyz
1 x,y,z
2 -x,-y,-z

loop_
_atom_site_label
_atom_site_fract_x
_atom_site_fract_y
_atom_site_fract_z
O(1)a .3707(2) .1715(2) -.0021(3)
C(2)a .3687(4) .1234(3) -.1036(5)
C(3)a .2752(4) .1076(3) -.1695(5)
C(4)a .1963(3) .1379(3) -.1339(5)
C(5)a .1240(3) .2220(3) .0246(5)
C(6)a .1358(3) .2694(2) .1275(5)
C(7)a .2264(3) .2854(2) .1872(5)
C(8)a .3041(3) .2507(2) .1386(5)
C(9)a .2887(3) .2030(2) .0365(5)
C(10)a .2004(3) .1872(2) -.0274(5)
O(11)a .4430(2) .0983(2) -.1307(4)
N(12)a .2372(3) .3327(2) .2889(4)
C(13)a .1553(4) .3730(3) .3323(5)
C(14)a .1153(4) .3343(3) .4374(6)
C(15)a .3298(4) .3530(3) .3494(5)
C(16)a .3652(4) .4117(3) .2775(5)
C(17)a .1036(4) .1217(3) -.2123(6)
F(18)a .0459(2) .0966(2) -.1340(3)
F(19)a .1119(2) .0729(2) -.3041(3)
F(20)a .0579(2) .1787(2) -.2707(3)
O(1)b .0986(2) .0698(2) .2288(3)
C(2)b .0932(4) .1187(3) .3326(6)
C(3)b .1806(4) .1366(3) .4065(5)
C(4)b .2640(4) .1101(3) .3759(5)
C(5)b .3511(3) .0324(3) .2238(5)
C(6)b .3467(3) -.0147(3) .1224(5)
C(7)b .2611(3) -.0371(2) .0557(5)
C(8)b .1786(3) -.0063(3) .0975(5)
C(9)b .1845(3) .0423(3) .1982(5)
C(10)b .2694(3) .0625(2) .2666(5)
O(11)b .0153(3) .1412(2) .3484(4)
N(12)b .2589(3) -.0855(2) -.0442(4)
C(13)b .3454(3) -.1234(3) -.0773(5)
C(14)b .3866(4) -.0866(3) -.1819(6)
C(15)b .1707(4) -.1107(3) -.1102(5)
C(16)b .1374(4) -.1711(3) -.0359(6)
C(17)b .3523(4) .1296(3) .4582(6)
F(18)b .4130(2) .1582(2) .3911(3)
F(19)b .3378(2) .1761(2) .5544(3)
F(20)b .4005(2) .0727(2) .5233(3)
O(1)c .1330(2) .6886(2) .7486(3)
C(2)c .1336(4) .6398(3) .8487(5)
C(3)c .2248(4) .6131(2) .9173(5)
C(4)c .3045(3) .6313(2) .8805(5)
C(5)c .3803(3) .7030(3) .7193(5)
C(6)c .3703(3) .7516(3) .6195(5)
C(7)c .2810(3) .7826(2) .5595(5)
C(8)c .2026(3) .7592(2) .6106(5)
C(9)c .2153(3) .7099(2) .7102(5)
C(10)c .3031(3) .6799(2) .7715(4)
O(11)c .0585(2) .6237(2) .8730(4)
N(12)c .2707(3) .8328(2) .4613(4)
C(13)c .3530(4) .8614(3) .4143(6)
C(14)c .3927(4) .8161(3) .3103(6)
C(15)c .1777(4) .8639(3) .4013(5)
C(16)c .1440(4) .9289(3) .4712(6)
C(17)c .3968(4) .6029(3) .9564(6)
F(18)c .4514(2) .5665(2) .8802(3)
F(19)c .3870(2) .5577(2) .0520(3)
F(20)c .4466(2) .6537(2) .0113(4)
O(1)d .3932(2) .5516(2) .5083(3)
C(2)d .3982(4) .6008(3) .4084(6)
C(3)d .3087(4) .6304(3) .3376(5)
C(4)d .2262(4) .6142(3) .3717(5)
C(5)d .1432(3) .5466(3) .5293(5)
C(6)d .1480(3) .4982(3) .6297(5)
C(7)d .2350(3) .4640(2) .6889(5)
C(8)d .3162(3) .4840(3) .6418(5)
C(9)d .3081(3) .5346(2) .5432(5)
C(10)d .2231(3) .5662(2) .4793(5)
O(11)d .4747(3) .6153(2) .3912(4)
N(12)d .2402(3) .4146(2) .7872(4)
C(13)d .1561(4) .3893(3) .8319(5)
C(14)d .1222(4) .4348(3) .9413(5)
C(15)d .3290(4) .3765(3) .8466(5)
C(16)d .3576(4) .3129(3) .7726(5)
C(17)d .1363(4) .6449(3) .2906(6)
F(18)d .0772(2) .6789(2) .3629(3)
F(19)d .1503(2) .6907(2) .1974(3)
F(20)d .0883(2) .5936(2) .2278(3)
H(C3)a .278(3) .079(2) -.239(4)
H(C5)a .064(3) .214(2) -.018(4)
H(C6)a .081(4) .288(3) .157(5)
H(C8)a .371(4) .259(3) .177(5)
H(C13)a .175(4) .420(3) .366(5)
H'(C13)a .104(3) .391(2) .243(5)
H(C14)a .084(4) .293(3) .395(5)
H'(C14)a .063(5) .361(3) .465(6)
H''(C14)a .162(6) .316(5) .521(9)
H(C15)a .324(3) .365(2) .435(5)
H'(C15)a .369(4) .306(3) .361(5)
H(C16)a .317(4) .458(3) .271(5)
H'(C16)a .421(5) .426(4) .333(7)
H''(C16)a .374(4) .404(3) .187(6)
H(C3)b .171(5) .169(4) .483(7)
H(C5)b .407(4) .049(3) .269(5)
H(C6)b .403(4) -.030(2) .103(5)
H(C8)b .122(4) -.014(3) .059(5)
H(C13)b .325(3) -.176(3) -.107(5)
H'(C13)b .393(4) -.134(3) .001(5)
H(C14)b .406(4) -.037(3) -.156(5)
H'(C14)b .442(4) -.111(3) -.197(6)
H''(C14)b .341(4) -.077(3) -.264(6)
H(C15)b .114(4) -.070(3) -.134(5)
H'(C15)b .176(3) -.125(3) -.192(5)
H(C16)b .188(5) -.214(4) -.023(7)
H'(C16)b .122(5) -.150(4) .054(8)
H''(C16)b .085(5) -.190(4) -.082(7)
H(C3)c .225(3) .578(2) .981(4)
H(C5)c .440(3) .679(2) .756(4)
H(C6)c .423(3) .766(2) .591(4)
H(C8)c .146(4) .776(3) .572(5)
H(C13)c .333(4) .917(4) .383(6)
H'(C13)c .389(4) .866(3) .481(6)
H(C14)c .424(5) .766(4) .347(7)
H'(C14)c .437(5) .842(4) .280(8)
H''(C14)c .337(6) .809(4) .228(8)
H(C15)c .187(3) .878(3) .318(5)
H'(C15)c .129(5) .823(4) .397(6)
H(C16)c .133(4) .920(3) .566(6)
H'(C16)c .188(4) .963(3) .483(5)
H''(C16)c .088(6) .957(4) .419(8)
H(C3)d .315(3) .665(2) .259(5)
H(C5)d .091(3) .566(2) .486(4)
H(C6)d .091(4) .487(3) .663(5)
H(C8)d .371(3) .463(2) .673(4)
H(C13)d .175(3) .338(3) .874(5)
H'(C13)d .109(4) .391(3) .758(5)
H(C14)d .099(3) .485(3) .904(5)
H'(C14)d .171(4) .438(3) 1.017(6)
H''(C14)d .066(4) .412(3) .971(5)
H(C15)d .375(4) .416(3) .858(5)
H'(C15)d .327(3) .370(3) .942(5)
H(C16)d .364(4) .322(3) .678(6)
H'(C16)d .421(4) .286(3) .811(6)
H''(C16)d .311(4) .279(3) .747(6)

loop_
_geom_bond_atom_site_label_1
_geom_bond_atom_site_label_2
_geom_bond_distance
O(1)a C(2)a 1.372(6)
O(1)a C(9)a 1.389(5)
C(2)a C(3)a 1.462(8)
C(2)a O(11)a 1.205(7)
C(3)a C(4)a 1.330(7)
C(4)a C(10)a 1.424(7)
C(4)a C(17)a 1.500(7)
C(5)a C(6)a 1.375(7)
C(5)a C(10)a 1.408(7)
C(6)a C(7)a 1.408(6)
C(7)a C(8)a 1.405(6)
C(7)a N(12)a 1.364(6)
C(8)a C(9)a 1.377(6)
C(9)a C(10)a 1.391(6)
N(12)a C(13)a 1.475(7)
N(12)a C(15)a 1.460(7)
C(13)a C(14)a 1.506(9)
C(15)a C(16)a 1.492(8)
C(17)a F(18)a 1.347(7)
C(17)a F(19)a 1.322(7)
C(17)a F(20)a 1.309(7)
O(1)b C(2)b 1.408(7)
O(1)b C(9)b 1.382(5)
C(2)b C(3)b 1.429(8)
C(2)b O(11)b 1.201(7)
C(3)b C(4)b 1.344(8)
C(4)b C(10)b 1.436(7)
C(4)b C(17)b 1.484(8)
C(5)b C(6)b 1.358(8)
C(5)b C(10)b 1.394(7)
C(6)b C(7)b 1.409(6)
C(7)b C(8)b 1.404(6)
C(7)b N(12)b 1.363(6)
C(8)b C(9)b 1.371(8)
C(9)b C(10)b 1.392(6)
N(12)b C(13)b 1.469(6)
N(12)b C(15)b 1.457(7)
C(13)b C(14)b 1.493(8)
C(15)b C(16)b 1.516(8)
C(17)b F(18)b 1.333(7)
C(17)b F(19)b 1.342(7)
C(17)b F(20)b 1.348(6)
O(1)c C(2)c 1.374(6)
O(1)c C(9)c 1.390(6)
C(2)c C(3)c 1.444(7)
C(2)c O(11)c 1.206(7)
C(3)c C(4)c 1.329(7)
C(4)c C(10)c 1.438(6)
C(4)c C(17)c 1.493(7)
C(5)c C(6)c 1.354(8)
C(5)c C(10)c 1.401(7)
C(6)c C(7)c 1.418(6)
C(7)c C(8)c 1.413(7)
C(7)c N(12)c 1.362(6)
C(8)c C(9)c 1.359(6)
C(9)c C(10)c 1.399(5)
N(12)c C(13)c 1.482(8)
N(12)c C(15)c 1.462(7)
C(13)c C(14)c 1.510(9)
C(15)c C(16)c 1.499(8)
C(17)c F(18)c 1.337(7)
C(17)c F(19)c 1.326(7)
C(17)c F(20)c 1.314(7)
O(1)d C(2)d 1.392(7)
O(1)d C(9)d 1.387(6)
C(2)d C(3)d 1.448(7)
C(2)d O(11)d 1.193(7)
C(3)d C(4)d 1.344(8)
C(4)d C(10)d 1.431(7)
C(4)d C(17)d 1.501(7)
C(5)d C(6)d 1.362(7)
C(5)d C(10)d 1.401(7)
C(6)d C(7)d 1.412(6)
C(7)d C(8)d 1.406(7)
C(7)d N(12)d 1.359(6)
C(8)d C(9)d 1.372(7)
C(9)d C(10)d 1.386(6)
N(12)d C(13)d 1.469(7)
N(12)d C(15)d 1.462(6)
C(13)d C(14)d 1.520(8)
C(15)d C(16)d 1.478(8)
C(17)d F(18)d 1.334(7)
C(17)d F(19)d 1.333(7)
C(17)d F(20)d 1.337(7)
C(3)a H(C3)a 89(4)
C(5)a H(C5)a 0.92(4)
C(6)a H(C6)a 0.93(5)
C(8)a H(C8)a 1.01(5)
C(13)a H(C13)a 1.00(5)
C(13)a H'(C13)a 1.12(5)
C(14)a H(C14)a 0.99(5)
C(14)a H'(C14)a 0.95(7)
C(14)a H''(C14)a 1.04(8)
C(15)a H(C15)a 0.92(5)
C(15)a H'(C15)a 1.01(5)
C(16)a H(C16)a 1.06(5)
C(16)a H'(C16)a 0.98(7)
C(16)a H''(C16)a 0.96(7)
C(3)b H(C3)b 1.01(7)
C(5)b H(C5)b 0.94(5)
C(6)b H(C6)b 0.88(5)
C(8)b H(C8)b 0.87(5)
C(13)b H(C13)b 1.09(5)
C(13)b H'(C13)b 0.98(5)
C(14)b H(C14)b 1.01(6)
C(14)b H'(C14)b 0.92(6)
C(14)b H''(C14)b 0.99(6)
C(15)b H(C15)b 1.07(5)
C(15)b H'(C15)b 0.89(5)
C(16)b H(C16)b 1.03(7)
C(16)b H'(C16)b 1.04(8)
C(16)b H''(C16)b 0.92(7)
C(3)c H(C3)c 0.92(4)
C(5)c H(C5)c 0.96(4)
C(6)c H(C6)c 0.91(5)
C(8)c H(C8)c 0.88(5)
C(13)c H(C13)c 1.10(7)
C(13)c H'(C13)c 0.79(5)
C(14)c H(C14)c 1.05(7)
C(14)c H'(C14)c 0.92(8)
C(14)c H''(C14)c 1.09(8)
C(15)c H(C15)c 0.92(5)
C(15)c H'(C15)c 1.08(7)
C(16)c H(C16)c 1.02(6)
C(16)c H'(C16)c 0.93(5)
C(16)c H''(C16)c 1.00(7)
C(3)d H(C3)d 1.05(5)
C(5)d H(C5)d 0.86(4)
C(6)d H(C6)d 0.97(6)
C(8)d H(C8)d 0.86(4)
C(13)d H(C13)d 1.05(5)
C(13)d H'(C13)d 0.93(5)
C(14)d H(C14)d 1.04(5)
C(14)d H'(C14)d 0.97(5)
C(14)d H''(C14)d 1.03(6)
C(15)d H(C15)d 1.02(6)
C(15)d H'(C15)d 0.98(5)
C(16)d H(C16)d 0.99(6)
C(16)d H'(C16)d 1.03(6)
C(16)d H''(C16)d 0.97(6)
